data_2237374
loop_
_publ_author_name
'Zhang, Binbin'
'Wang, Yifeng'
'Dong, Kun'
'Xu, Danqian'

_publ_section_title
;
 Methyl <i>N</i>-hydroxy-<i>N</i>-(2-methylphenyl)carbamate
;
_journal_coeditor_code PK2462
_journal_issue 2
_journal_name_full 'Acta Crystallographica Section E'
_journal_page_first o230
_journal_paper_doi 10.1107/S1600536813000421
_journal_volume 69
_journal_year 2013
_chemical_formula_iupac 'C9 H11 N O3'
_chemical_formula_moiety 'C9 H11 N O3'
_chemical_formula_sum 'C9 H11 N O3'
_chemical_formula_weight 181.19
_chemical_name_systematic
;
Methyl <i>N</i>-hydroxy-<i>N</i>-(2-methylphenyl)carbamate
;
_space_group_IT_number 14
_symmetry_cell_setting monoclinic
_symmetry_space_group_name_Hall '-P 2yn'
_symmetry_space_group_name_H-M 'P 1 21/n 1'
_atom_sites_solution_hydrogens geom
_atom_sites_solution_primary direct
_atom_sites_solution_secondary difmap
_audit_creation_method SHELXL-97
_cell_angle_alpha 90.00
_cell_angle_beta 94.4850(10)
_cell_angle_gamma 90.00
_cell_formula_units_Z 12
_cell_length_a 7.6418(3)
_cell_length_b 20.8825(9)
_cell_length_c 18.0412(9)
_cell_measurement_reflns_used 13549
_cell_measurement_temperature 296(2)
_cell_measurement_theta_max 27.4
_cell_measurement_theta_min 3.0
_cell_volume 2870.2(2)
_computing_cell_refinement 'PROCESS-AUTO (Rigaku, 2006)'
_computing_data_collection 'PROCESS-AUTO (Rigaku, 2006)'
_computing_data_reduction 'CrystalStructure (Rigaku, 2007)'
_computing_molecular_graphics 'ORTEP-3 for Windows (Farrugia, 2012)'
_computing_publication_material 'WinGX (Farrugia, 2012)'
_computing_structure_refinement 'SHELXL97 (Sheldrick, 2008)'
_computing_structure_solution 'SHELXS97 (Sheldrick, 2008)'
_diffrn_ambient_temperature 296(2)
_diffrn_detector_area_resol_mean 10.00
_diffrn_measured_fraction_theta_full 0.998
_diffrn_measured_fraction_theta_max 0.998
_diffrn_measurement_device_type 'Rigaku R-AXIS RAPID/ZJUG'
_diffrn_measurement_method '\w scans'
_diffrn_radiation_monochromator graphite
_diffrn_radiation_source 'rotating anode'
_diffrn_radiation_type MoK\a
_diffrn_radiation_wavelength 0.71073
_diffrn_reflns_av_R_equivalents 0.0514
_diffrn_reflns_av_sigmaI/netI 0.0410
_diffrn_reflns_limit_h_max 9
_diffrn_reflns_limit_h_min -8
_diffrn_reflns_limit_k_max 24
_diffrn_reflns_limit_k_min -25
_diffrn_reflns_limit_l_max 22
_diffrn_reflns_limit_l_min -22
_diffrn_reflns_number 24402
_diffrn_reflns_theta_full 26.00
_diffrn_reflns_theta_max 26.00
_diffrn_reflns_theta_min 2.99
_diffrn_standards_number 0
_exptl_absorpt_coefficient_mu 0.095
_exptl_absorpt_correction_T_max 0.983
_exptl_absorpt_correction_T_min 0.946
_exptl_absorpt_correction_type multi-scan
_exptl_absorpt_process_details '(ABSCOR; Higashi, 1995)'
_exptl_crystal_colour colorless
_exptl_crystal_density_diffrn 1.258
_exptl_crystal_density_method 'not measured'
_exptl_crystal_description needle
_exptl_crystal_F_000 1152
_exptl_crystal_size_max 0.54
_exptl_crystal_size_mid 0.37
_exptl_crystal_size_min 0.18
_refine_diff_density_max 0.412
_refine_diff_density_min -0.184
_refine_ls_extinction_coef 0.0071(7)
_refine_ls_extinction_expression Fc^*^=kFc[1+0.001xFc^2^\l^3^/sin(2\q)]^-1/4^
_refine_ls_extinction_method 'SHELXL97 (Sheldrick, 2008)'
_refine_ls_goodness_of_fit_ref 1.007
_refine_ls_hydrogen_treatment constr
_refine_ls_matrix_type full
_refine_ls_number_parameters 362
_refine_ls_number_reflns 5643
_refine_ls_number_restraints 0
_refine_ls_restrained_S_all 1.007
_refine_ls_R_factor_all 0.1175
_refine_ls_R_factor_gt 0.0630
_refine_ls_shift/su_max 0.000
_refine_ls_shift/su_mean 0.000
_refine_ls_structure_factor_coef Fsqd
_refine_ls_weighting_details 'calc w=1/[\s^2^(Fo^2^)+(0.0464P)^2^+2.2250P] where P=(Fo^2^+2Fc^2^)/3'
_refine_ls_weighting_scheme calc
_refine_ls_wR_factor_gt 0.1322
_refine_ls_wR_factor_ref 0.1606
_reflns_number_gt 3163
_reflns_number_total 5643
_reflns_threshold_expression I>2\s(I)
_cod_data_source_file pk2462.cif
_cod_data_source_block I
_cod_original_sg_symbol_H-M 'P 21/n'
_cod_database_code 2237374
_cod_database_fobs_code 2237374

loop_
_symmetry_equiv_pos_as_xyz
'x, y, z'
'-x+1/2, y+1/2, -z+1/2'
'-x, -y, -z'
'x-1/2, -y-1/2, z-1/2'

loop_
_atom_site_type_symbol
_atom_site_label
_atom_site_fract_x
_atom_site_fract_y
_atom_site_fract_z
_atom_site_U_iso_or_equiv
_atom_site_adp_type
_atom_site_calc_flag
_atom_site_refinement_flags
_atom_site_occupancy
_atom_site_symmetry_multiplicity
C C1A 0.7015(7) 0.0013(2) 0.4220(3) 0.1281(17) Uani d . 1 1
H H1A1 0.8160 0.0147 0.4417 0.192 Uiso calc R 1 1
H H1A2 0.6990 -0.0445 0.4173 0.192 Uiso calc R 1 1
H H1A3 0.6157 0.0146 0.4550 0.192 Uiso calc R 1 1
C C2A 0.6622(5) 0.02987(19) 0.3507(3) 0.0855(11) Uani d . 1 1
C C3A 0.6870(5) -0.0069(3) 0.2864(3) 0.1027(15) Uani d . 1 1
H H3A 0.7291 -0.0486 0.2901 0.123 Uiso calc R 1 1
C C4A 0.6481(5) 0.0204(3) 0.2205(4) 0.1099(17) Uani d . 1 1
H H4A 0.6686 -0.0035 0.1785 0.132 Uiso calc R 1 1
C C5A 0.5789(6) 0.0819(3) 0.2091(2) 0.1206(18) Uani d . 1 1
H H5A 0.5485 0.0977 0.1616 0.145 Uiso calc R 1 1
C C6A 0.5584(5) 0.1173(2) 0.2709(2) 0.0930(13) Uani d . 1 1
H H6A 0.5189 0.1593 0.2662 0.112 Uiso calc R 1 1
C C7A 0.5973(3) 0.09029(14) 0.34306(18) 0.0586(8) Uani d . 1 1
C C8A 0.4200(4) 0.15525(14) 0.42474(15) 0.0522(7) Uani d . 1 1
C C9A 0.1141(4) 0.1418(2) 0.4157(2) 0.0876(12) Uani d . 1 1
H H9A1 0.1087 0.1362 0.4683 0.131 Uiso calc R 1 1
H H9A2 0.0244 0.1164 0.3896 0.131 Uiso calc R 1 1
H H9A3 0.0962 0.1861 0.4032 0.131 Uiso calc R 1 1
N N1A 0.5733(3) 0.13103(12) 0.40482(13) 0.0576(6) Uani d . 1 1
O O1A 0.7214(2) 0.16837(11) 0.42788(11) 0.0633(6) Uani d . 1 1
H H1A 0.7555 0.1589 0.4707 0.095 Uiso calc R 1 1
O O2A 0.4081(3) 0.20012(10) 0.46662(12) 0.0667(6) Uani d . 1 1
O O3A 0.2843(2) 0.12164(11) 0.39471(12) 0.0685(6) Uani d . 1 1
C C1B 0.9234(4) 0.19851(18) 0.78477(18) 0.0734(9) Uani d . 1 1
H H1B1 0.8450 0.2246 0.7535 0.110 Uiso calc R 1 1
H H1B2 0.9386 0.2171 0.8335 0.110 Uiso calc R 1 1
H H1B3 0.8751 0.1563 0.7881 0.110 Uiso calc R 1 1
C C2B 1.0991(4) 0.19463(14) 0.75196(16) 0.0552(7) Uani d . 1 1
C C3B 1.2551(4) 0.19938(17) 0.79671(18) 0.0725(9) Uani d . 1 1
H H3B 1.2507 0.2035 0.8479 0.087 Uiso calc R 1 1
C C4B 1.4155(4) 0.19809(18) 0.7672(2) 0.0772(10) Uani d . 1 1
H H4B 1.5179 0.2008 0.7984 0.093 Uiso calc R 1 1
C C5B 1.4247(4) 0.19279(17) 0.6920(2) 0.0735(9) Uani d . 1 1
H H5B 1.5333 0.1930 0.6721 0.088 Uiso calc R 1 1
C C6B 1.2733(4) 0.18723(14) 0.64585(17) 0.0593(8) Uani d . 1 1
H H6B 1.2791 0.1835 0.5947 0.071 Uiso calc R 1 1
C C7B 1.1122(3) 0.18725(13) 0.67609(15) 0.0478(6) Uani d . 1 1
C C8B 0.8634(4) 0.12549(15) 0.61676(18) 0.0586(7) Uani d . 1 1
C C9B 0.7983(6) 0.02666(19) 0.6715(3) 0.1248(18) Uani d . 1 1
H H9B1 0.6769 0.0378 0.6732 0.187 Uiso calc R 1 1
H H9B2 0.8351 0.0009 0.7139 0.187 Uiso calc R 1 1
H H9B3 0.8136 0.0030 0.6268 0.187 Uiso calc R 1 1
N N1B 0.9562(3) 0.18018(11) 0.62738(12) 0.0525(6) Uani d . 1 1
O O1B 0.9443(3) 0.22088(9) 0.56502(10) 0.0586(5) Uani d . 1 1
H H1B 0.8743 0.2497 0.5714 0.088 Uiso calc R 1 1
O O2B 0.7543(3) 0.11544(11) 0.56597(13) 0.0803(7) Uani d . 1 1
O O3B 0.9030(3) 0.08435(10) 0.67221(13) 0.0744(6) Uani d . 1 1
C C1C 0.5743(5) 0.43964(19) 0.4292(3) 0.1070(14) Uani d . 1 1
H H1C1 0.6516 0.4438 0.4736 0.161 Uiso calc R 1 1
H H1C2 0.5595 0.4807 0.4056 0.161 Uiso calc R 1 1
H H1C3 0.6238 0.4101 0.3958 0.161 Uiso calc R 1 1
C C2C 0.4036(5) 0.41579(18) 0.4486(2) 0.0846(11) Uani d . 1 1
C C3C 0.2437(6) 0.4432(2) 0.4177(2) 0.1088(15) Uani d . 1 1
H H3C 0.2472 0.4771 0.3844 0.131 Uiso calc R 1 1
C C4C 0.0889(7) 0.4210(3) 0.4356(3) 0.1309(19) Uani d . 1 1
H H4C -0.0135 0.4403 0.4152 0.157 Uiso calc R 1 1
C C5C 0.0768(5) 0.3698(3) 0.4841(3) 0.1148(16) Uani d . 1 1
H H5C -0.0324 0.3549 0.4956 0.138 Uiso calc R 1 1
C C6C 0.2236(4) 0.34211(18) 0.5139(2) 0.0800(10) Uani d . 1 1
H H6C 0.2175 0.3073 0.5457 0.096 Uiso calc R 1 1
C C9C 0.5530(5) 0.3753(2) 0.71892(19) 0.0984(13) Uani d . 1 1
H H9C1 0.5448 0.3326 0.7379 0.148 Uiso calc R 1 1
H H9C2 0.4735 0.4027 0.7427 0.148 Uiso calc R 1 1
H H9C3 0.6708 0.3908 0.7288 0.148 Uiso calc R 1 1
C C7C 0.3899(4) 0.36664(15) 0.49641(17) 0.0646(8) Uani d . 1 1
C C8C 0.6045(4) 0.33602(14) 0.60086(17) 0.0547(7) Uani d . 1 1
N N1C 0.5431(3) 0.33508(12) 0.52944(13) 0.0592(6) Uani d . 1 1
O O1C 0.6448(3) 0.29974(10) 0.48250(11) 0.0627(6) Uani d . 1 1
H H1C 0.6012 0.2642 0.4754 0.094 Uiso calc R 1 1
O O2C 0.7308(3) 0.30629(11) 0.62704(11) 0.0682(6) Uani d . 1 1
O O3C 0.5079(3) 0.37516(11) 0.64001(12) 0.0741(6) Uani d . 1 1

loop_
_atom_site_aniso_label
_atom_site_aniso_U_11
_atom_site_aniso_U_22
_atom_site_aniso_U_33
_atom_site_aniso_U_12
_atom_site_aniso_U_13
_atom_site_aniso_U_23
C1A 0.134(4) 0.114(4) 0.136(4) 0.002(3) 0.007(3) 0.027(3)
C2A 0.063(2) 0.081(3) 0.112(3) -0.0024(19) 0.002(2) -0.017(2)
C3A 0.072(3) 0.126(4) 0.109(4) 0.005(2) 0.004(2) -0.063(3)
C4A 0.065(3) 0.123(4) 0.143(5) 0.003(3) 0.014(3) -0.062(4)
C5A 0.090(3) 0.206(6) 0.066(3) -0.009(4) 0.006(2) -0.016(3)
C6A 0.079(2) 0.137(4) 0.063(2) -0.012(2) 0.0030(19) -0.037(2)
C7A 0.0411(15) 0.0571(18) 0.078(2) -0.0017(14) 0.0078(14) -0.0214(16)
C8A 0.0461(16) 0.0638(18) 0.0470(16) 0.0028(14) 0.0054(13) -0.0060(14)
C9A 0.0410(17) 0.133(3) 0.091(3) 0.0032(19) 0.0174(17) -0.028(2)
N1A 0.0386(12) 0.0714(16) 0.0622(15) 0.0011(12) 0.0000(11) -0.0223(13)
O1A 0.0450(11) 0.0824(15) 0.0615(13) -0.0052(10) -0.0012(9) -0.0166(11)
O2A 0.0605(13) 0.0747(14) 0.0665(14) 0.0030(11) 0.0150(10) -0.0227(12)
O3A 0.0395(10) 0.0911(15) 0.0756(14) -0.0023(11) 0.0092(10) -0.0285(12)
C1B 0.0615(19) 0.101(3) 0.059(2) -0.0030(18) 0.0166(16) -0.0048(18)
C2B 0.0498(16) 0.0672(18) 0.0488(17) -0.0035(14) 0.0040(13) -0.0018(14)
C3B 0.064(2) 0.102(3) 0.0503(19) -0.0097(19) -0.0019(15) -0.0053(18)
C4B 0.0501(18) 0.105(3) 0.075(2) -0.0117(18) -0.0063(17) -0.002(2)
C5B 0.0491(18) 0.093(3) 0.080(3) -0.0057(17) 0.0119(17) 0.000(2)
C6B 0.0597(18) 0.0678(19) 0.0516(18) 0.0000(15) 0.0127(15) -0.0013(15)
C7B 0.0470(15) 0.0499(15) 0.0460(16) -0.0019(12) 0.0005(12) 0.0006(12)
C8B 0.0542(17) 0.0606(19) 0.060(2) 0.0039(15) -0.0015(15) -0.0007(16)
C9B 0.133(4) 0.078(3) 0.157(4) -0.046(3) -0.031(3) 0.035(3)
N1B 0.0566(14) 0.0528(14) 0.0468(14) -0.0014(11) -0.0043(11) 0.0066(11)
O1B 0.0638(13) 0.0631(13) 0.0490(12) 0.0123(10) 0.0050(9) 0.0096(10)
O2B 0.0765(15) 0.0873(17) 0.0722(15) -0.0163(13) -0.0246(13) -0.0017(13)
O3B 0.0747(15) 0.0585(13) 0.0865(16) -0.0123(11) -0.0162(12) 0.0143(12)
C1C 0.098(3) 0.085(3) 0.142(4) -0.010(2) 0.040(3) 0.004(3)
C2C 0.086(3) 0.079(2) 0.091(3) -0.004(2) 0.024(2) 0.004(2)
C3C 0.087(3) 0.129(4) 0.109(3) 0.042(3) -0.001(3) 0.036(3)
C4C 0.085(3) 0.170(5) 0.135(4) 0.029(3) -0.006(3) 0.061(4)
C5C 0.063(2) 0.152(4) 0.127(4) -0.007(3) -0.004(2) 0.031(3)
C6C 0.063(2) 0.089(3) 0.087(3) 0.0022(19) 0.0027(19) 0.016(2)
C9C 0.109(3) 0.127(3) 0.057(2) 0.030(3) -0.008(2) -0.035(2)
C7C 0.073(2) 0.0644(19) 0.0556(19) 0.0068(17) -0.0026(16) -0.0058(16)
C8C 0.0504(17) 0.0554(17) 0.0577(19) 0.0015(14) 0.0013(14) -0.0084(15)
N1C 0.0570(14) 0.0695(16) 0.0505(15) 0.0180(12) -0.0002(12) -0.0072(12)
O1C 0.0628(13) 0.0682(13) 0.0579(13) 0.0055(10) 0.0108(10) -0.0100(11)
O2C 0.0620(13) 0.0795(14) 0.0607(14) 0.0194(12) -0.0091(10) -0.0087(11)
O3C 0.0716(14) 0.0880(16) 0.0612(14) 0.0252(12) -0.0039(11) -0.0230(12)

loop_
_atom_type_symbol
_atom_type_description
_atom_type_scat_dispersion_real
_atom_type_scat_dispersion_imag
_atom_type_scat_source
C C 0.0033 0.0016 'International Tables Vol C Tables 4.2.6.8 and 6.1.1.4'
H H 0.0000 0.0000 'International Tables Vol C Tables 4.2.6.8 and 6.1.1.4'
N N 0.0061 0.0033 'International Tables Vol C Tables 4.2.6.8 and 6.1.1.4'
O O 0.0106 0.0060 'International Tables Vol C Tables 4.2.6.8 and 6.1.1.4'

loop_
_geom_angle_atom_site_label_1
_geom_angle_atom_site_label_2
_geom_angle_atom_site_label_3
_geom_angle
C2A C1A H1A1 109.5
C2A C1A H1A2 109.5
H1A1 C1A H1A2 109.5
C2A C1A H1A3 109.5
H1A1 C1A H1A3 109.5
H1A2 C1A H1A3 109.5
C7A C2A C3A 119.4(4)
C7A C2A C1A 121.9(4)
C3A C2A C1A 118.7(4)
C4A C3A C2A 117.7(5)
C4A C3A H3A 121.1
C2A C3A H3A 121.1
C3A C4A C5A 125.5(5)
C3A C4A H4A 117.3
C5A C4A H4A 117.3
C6A C5A C4A 116.5(5)
C6A C5A H5A 121.8
C4A C5A H5A 121.8
C5A C6A C7A 120.3(5)
C5A C6A H6A 119.8
C7A C6A H6A 119.8
C2A C7A N1A 122.9(3)
C2A C7A C6A 120.5(3)
N1A C7A C6A 116.5(3)
O2A C8A O3A 124.5(2)
O2A C8A N1A 124.4(3)
O3A C8A N1A 111.0(2)
O3A C9A H9A1 109.5
O3A C9A H9A2 109.5
H9A1 C9A H9A2 109.5
O3A C9A H9A3 109.5
H9A1 C9A H9A3 109.5
H9A2 C9A H9A3 109.5
C8A N1A O1A 114.0(2)
C8A N1A C7A 126.8(2)
O1A N1A C7A 114.3(2)
N1A O1A H1A 109.5
C8A O3A C9A 115.3(2)
C2B C1B H1B1 109.5
C2B C1B H1B2 109.5
H1B1 C1B H1B2 109.5
C2B C1B H1B3 109.5
H1B1 C1B H1B3 109.5
H1B2 C1B H1B3 109.5
C7B C2B C3B 117.1(3)
C7B C2B C1B 121.8(3)
C3B C2B C1B 121.1(3)
C4B C3B C2B 121.6(3)
C4B C3B H3B 119.2
C2B C3B H3B 119.2
C5B C4B C3B 120.1(3)
C5B C4B H4B 119.9
C3B C4B H4B 119.9
C4B C5B C6B 120.0(3)
C4B C5B H5B 120.0
C6B C5B H5B 120.0
C5B C6B C7B 119.5(3)
C5B C6B H6B 120.2
C7B C6B H6B 120.2
C6B C7B C2B 121.5(3)
C6B C7B N1B 118.8(3)
C2B C7B N1B 119.7(2)
O2B C8B O3B 124.0(3)
O2B C8B N1B 125.3(3)
O3B C8B N1B 110.6(3)
O3B C9B H9B1 109.5
O3B C9B H9B2 109.5
H9B1 C9B H9B2 109.5
O3B C9B H9B3 109.5
H9B1 C9B H9B3 109.5
H9B2 C9B H9B3 109.5
C8B N1B O1B 113.4(2)
C8B N1B C7B 125.2(2)
O1B N1B C7B 115.3(2)
N1B O1B H1B 109.5
C8B O3B C9B 115.9(3)
C2C C1C H1C1 109.5
C2C C1C H1C2 109.5
H1C1 C1C H1C2 109.5
C2C C1C H1C3 109.5
H1C1 C1C H1C3 109.5
H1C2 C1C H1C3 109.5
C7C C2C C3C 116.6(4)
C7C C2C C1C 121.7(4)
C3C C2C C1C 121.6(4)
C4C C3C C2C 121.1(4)
C4C C3C H3C 119.4
C2C C3C H3C 119.4
C3C C4C C5C 121.6(4)
C3C C4C H4C 119.2
C5C C4C H4C 119.2
C6C C5C C4C 119.4(4)
C6C C5C H5C 120.3
C4C C5C H5C 120.3
C5C C6C C7C 119.3(4)
C5C C6C H6C 120.4
C7C C6C H6C 120.4
O3C C9C H9C1 109.5
O3C C9C H9C2 109.5
H9C1 C9C H9C2 109.5
O3C C9C H9C3 109.5
H9C1 C9C H9C3 109.5
H9C2 C9C H9C3 109.5
C2C C7C C6C 121.9(3)
C2C C7C N1C 120.9(3)
C6C C7C N1C 117.1(3)
O2C C8C N1C 125.3(3)
O2C C8C O3C 124.2(3)
N1C C8C O3C 110.5(3)
C8C N1C O1C 114.8(2)
C8C N1C C7C 127.5(2)
O1C N1C C7C 117.7(2)
N1C O1C H1C 109.5
C8C O3C C9C 115.1(3)

loop_
_geom_bond_atom_site_label_1
_geom_bond_atom_site_label_2
_geom_bond_distance
C1A C2A 1.429(6)
C1A H1A1 0.9600
C1A H1A2 0.9600
C1A H1A3 0.9600
C2A C7A 1.359(5)
C2A C3A 1.416(5)
C3A C4A 1.330(6)
C3A H3A 0.9300
C4A C5A 1.398(7)
C4A H4A 0.9300
C5A C6A 1.357(6)
C5A H5A 0.9300
C6A C7A 1.429(5)
C6A H6A 0.9300
C7A N1A 1.425(4)
C8A O2A 1.212(3)
C8A O3A 1.332(3)
C8A N1A 1.350(3)
C9A O3A 1.445(3)
C9A H9A1 0.9600
C9A H9A2 0.9600
C9A H9A3 0.9600
N1A O1A 1.410(3)
O1A H1A 0.8200
C1B C2B 1.511(4)
C1B H1B1 0.9600
C1B H1B2 0.9600
C1B H1B3 0.9600
C2B C7B 1.389(4)
C2B C3B 1.390(4)
C3B C4B 1.374(4)
C3B H3B 0.9300
C4B C5B 1.369(5)
C4B H4B 0.9300
C5B C6B 1.377(4)
C5B H5B 0.9300
C6B C7B 1.385(4)
C6B H6B 0.9300
C7B N1B 1.432(3)
C8B O2B 1.208(3)
C8B O3B 1.335(3)
C8B N1B 1.350(4)
C9B O3B 1.445(4)
C9B H9B1 0.9600
C9B H9B2 0.9600
C9B H9B3 0.9600
N1B O1B 1.407(3)
O1B H1B 0.8200
C1C C2C 1.464(5)
C1C H1C1 0.9600
C1C H1C2 0.9600
C1C H1C3 0.9600
C2C C7C 1.351(5)
C2C C3C 1.423(5)
C3C C4C 1.333(6)
C3C H3C 0.9300
C4C C5C 1.389(6)
C4C H4C 0.9300
C5C C6C 1.337(5)
C5C H5C 0.9300
C6C C7C 1.428(5)
C6C H6C 0.9300
C9C O3C 1.438(4)
C9C H9C1 0.9600
C9C H9C2 0.9600
C9C H9C3 0.9600
C7C N1C 1.432(4)
C8C O2C 1.212(3)
C8C N1C 1.337(4)
C8C O3C 1.339(3)
N1C O1C 1.403(3)
O1C H1C 0.8200

loop_
_geom_hbond_atom_site_label_D
_geom_hbond_atom_site_label_H
_geom_hbond_atom_site_label_A
_geom_hbond_distance_DH
_geom_hbond_distance_HA
_geom_hbond_distance_DA
_geom_hbond_angle_DHA
O1A H1A O2B 0.82 1.94 2.719(3) 157
O1B H1B O2C 0.82 1.94 2.716(3) 157
O1C H1C O2A 0.82 1.99 2.757(3) 156

loop_
_geom_torsion_atom_site_label_1
_geom_torsion_atom_site_label_2
_geom_torsion_atom_site_label_3
_geom_torsion_atom_site_label_4
_geom_torsion
C7A C2A C3A C4A 1.2(6)
C1A C2A C3A C4A 179.4(4)
C2A C3A C4A C5A -2.2(7)
C3A C4A C5A C6A 3.4(7)
C4A C5A C6A C7A -3.4(6)
C3A C2A C7A N1A -178.1(3)
C1A C2A C7A N1A 3.8(5)
C3A C2A C7A C6A -1.5(5)
C1A C2A C7A C6A -179.6(4)
C5A C6A C7A C2A 2.8(5)
C5A C6A C7A N1A 179.5(3)
O2A C8A N1A O1A -9.2(4)
O3A C8A N1A O1A 173.4(2)
O2A C8A N1A C7A -162.9(3)
O3A C8A N1A C7A 19.7(4)
C2A C7A N1A C8A -117.7(4)
C6A C7A N1A C8A 65.6(4)
C2A C7A N1A O1A 88.7(4)
C6A C7A N1A O1A -88.0(3)
O2A C8A O3A C9A -0.5(4)
N1A C8A O3A C9A 177.0(3)
C7B C2B C3B C4B 1.2(5)
C1B C2B C3B C4B -177.8(3)
C2B C3B C4B C5B 0.8(6)
C3B C4B C5B C6B -1.5(6)
C4B C5B C6B C7B 0.2(5)
C5B C6B C7B C2B 1.9(4)
C5B C6B C7B N1B -178.8(3)
C3B C2B C7B C6B -2.6(4)
C1B C2B C7B C6B 176.4(3)
C3B C2B C7B N1B 178.2(3)
C1B C2B C7B N1B -2.9(4)
O2B C8B N1B O1B -13.3(4)
O3B C8B N1B O1B 169.4(2)
O2B C8B N1B C7B -164.4(3)
O3B C8B N1B C7B 18.4(4)
C6B C7B N1B C8B 101.2(3)
C2B C7B N1B C8B -79.5(4)
C6B C7B N1B O1B -49.4(3)
C2B C7B N1B O1B 129.9(3)
O2B C8B O3B C9B -3.8(5)
N1B C8B O3B C9B 173.5(3)
C7C C2C C3C C4C 0.1(7)
C1C C2C C3C C4C 179.9(5)
C2C C3C C4C C5C -1.1(9)
C3C C4C C5C C6C 0.4(9)
C4C C5C C6C C7C 1.2(7)
C3C C2C C7C C6C 1.5(5)
C1C C2C C7C C6C -178.3(4)
C3C C2C C7C N1C 178.9(3)
C1C C2C C7C N1C -1.0(5)
C5C C6C C7C C2C -2.2(6)
C5C C6C C7C N1C -179.6(4)
O2C C8C N1C O1C -4.7(4)
O3C C8C N1C O1C 174.7(2)
O2C C8C N1C C7C 176.6(3)
O3C C8C N1C C7C -4.0(4)
C2C C7C N1C C8C 111.8(4)
C6C C7C N1C C8C -70.7(4)
C2C C7C N1C O1C -66.8(4)
C6C C7C N1C O1C 110.6(3)
O2C C8C O3C C9C -6.0(5)
N1C C8C O3C C9C 174.6(3)

loop_
_cod_related_entry_id
_cod_related_entry_database
_cod_related_entry_code
1 ChemSpider 13587983
